data_2224636
loop_
_publ_author_name
'Goh, Jia Hao'
'Fun, Hoong-Kun'
'Vinayaka, A. C.'
'Kalluraya, B.'

_publ_section_title (<i>E</i>)-<i>N</i>'-(2-Hydroxybenzylidene)-2-(4-isobutylphenyl)propanohydrazide
_journal_coeditor_code HB5254
_journal_issue 1
_journal_name_full 'Acta Crystallographica Section E'
_journal_page_first o24
_journal_paper_doi 10.1107/S1600536809050971
_journal_volume 66
_journal_year 2010
_chemical_formula_iupac 'C20 H24 N2 O2'
_chemical_formula_moiety 'C20 H24 N2 O2'
_chemical_formula_sum 'C20 H24 N2 O2'
_chemical_formula_weight 324.41
_chemical_name_systematic (<i>E</i>)-<i>N'</i>-(2-Hydroxybenzylidene)-2-(4-isobutylphenyl)propanohydrazide
_space_group_IT_number 14
_symmetry_cell_setting monoclinic
_symmetry_space_group_name_Hall '-P 2ybc'
_symmetry_space_group_name_H-M 'P 1 21/c 1'
_atom_sites_solution_hydrogens geom
_atom_sites_solution_primary direct
_atom_sites_solution_secondary difmap
_audit_creation_method SHELXL-97
_cell_angle_alpha 90.00
_cell_angle_beta 91.731(3)
_cell_angle_gamma 90.00
_cell_formula_units_Z 4
_cell_length_a 5.5017(2)
_cell_length_b 33.0204(14)
_cell_length_c 9.7279(4)
_cell_measurement_reflns_used 7778
_cell_measurement_temperature 100.00(10)
_cell_measurement_theta_max 30.01
_cell_measurement_theta_min 2.43
_cell_volume 1766.44(12)
_computing_cell_refinement 'SAINT (Bruker, 2005)'
_computing_data_collection 'APEX2 (Bruker, 2005)'
_computing_data_reduction 'SAINT (Bruker, 2005)'
_computing_molecular_graphics 'SHELXTL (Sheldrick, 2008)'
_computing_publication_material
;
SHELXTL (Sheldrick, 2008) and PLATON (Spek, 2009)
;
_computing_structure_refinement 'SHELXTL (Sheldrick, 2008)'
_computing_structure_solution 'SHELXTL (Sheldrick, 2008)'
_diffrn_ambient_temperature 100.00(10)
_diffrn_measured_fraction_theta_full 0.999
_diffrn_measured_fraction_theta_max 0.999
_diffrn_measurement_device_type
;
Bruker SMART APEXII CCD
;
_diffrn_measurement_method '\f and \w scans'
_diffrn_radiation_monochromator graphite
_diffrn_radiation_source 'fine-focus sealed tube'
_diffrn_radiation_type MoK\a
_diffrn_radiation_wavelength 0.71073
_diffrn_reflns_av_R_equivalents 0.0424
_diffrn_reflns_av_sigmaI/netI 0.0425
_diffrn_reflns_limit_h_max 7
_diffrn_reflns_limit_h_min -7
_diffrn_reflns_limit_k_max 42
_diffrn_reflns_limit_k_min -38
_diffrn_reflns_limit_l_max 12
_diffrn_reflns_limit_l_min -12
_diffrn_reflns_number 18817
_diffrn_reflns_theta_full 27.50
_diffrn_reflns_theta_max 27.50
_diffrn_reflns_theta_min 2.18
_diffrn_standards_number 0
_exptl_absorpt_coefficient_mu 0.079
_exptl_absorpt_correction_T_max 0.985
_exptl_absorpt_correction_T_min 0.970
_exptl_absorpt_correction_type multi-scan
_exptl_absorpt_process_details '(<i>SADABS</i>; Bruker, 2005)'
_exptl_crystal_colour colourless
_exptl_crystal_density_diffrn 1.220
_exptl_crystal_density_method 'not measured'
_exptl_crystal_description block
_exptl_crystal_F_000 696
_exptl_crystal_size_max 0.39
_exptl_crystal_size_mid 0.24
_exptl_crystal_size_min 0.19
_refine_diff_density_max 0.263
_refine_diff_density_min -0.281
_refine_ls_extinction_method none
_refine_ls_goodness_of_fit_ref 1.181
_refine_ls_hydrogen_treatment mixed
_refine_ls_matrix_type full
_refine_ls_number_parameters 228
_refine_ls_number_reflns 4059
_refine_ls_number_restraints 0
_refine_ls_restrained_S_all 1.181
_refine_ls_R_factor_all 0.0945
_refine_ls_R_factor_gt 0.0764
_refine_ls_shift/su_max_lt 0.001
_refine_ls_shift/su_mean 0.000
_refine_ls_structure_factor_coef Fsqd
_refine_ls_weighting_details 'calc w=1/[\s^2^(Fo^2^)+(0.0443P)^2^+2.5698P] where P=(Fo^2^+2Fc^2^)/3'
_refine_ls_weighting_scheme calc
_refine_ls_wR_factor_gt 0.1732
_refine_ls_wR_factor_ref 0.1805
_reflns_number_gt 3190
_reflns_number_total 4059
_reflns_threshold_expression I>2\s(I)
_cod_data_source_file hb5254.cif
_cod_data_source_block I
_cod_depositor_comments
;
The following automatic conversions were performed:
'_symmetry_cell_setting' value 'Monoclinic' changed to 'monoclinic'
according to '/home/saulius/struct/CIF-dictionaries/cif_core.dic'
dictionary named 'cif_core.dic' version 2.4.1 from 2010-06-29.

Automatic conversion script
Id: cif_fix_enum 1527 2010-12-29 10:47:43Z saulius 

The following automatic conversions were performed:

'_symmetry_cell_setting' value 'Monoclinic' changed to 'monoclinic'
according to /home/saulius/struct/CIF-dictionaries/cif_core.dic
dictionary named 'cif_core.dic' version 2.4.1 from 2010-06-29.

Automatic conversion script
Id: cif_fix_values 1715 2011-07-08 13:25:40Z adriana 
;
_cod_original_cell_volume 1766.45(12)
_cod_original_sg_symbol_H-M 'P 21/c'
_cod_database_code 2224636
_cod_database_fobs_code 2224636

loop_
_symmetry_equiv_pos_as_xyz
'x, y, z'
'-x, y+1/2, -z+1/2'
'-x, -y, -z'
'x, -y-1/2, z-1/2'

loop_
_atom_site_type_symbol
_atom_site_label
_atom_site_fract_x
_atom_site_fract_y
_atom_site_fract_z
_atom_site_U_iso_or_equiv
_atom_site_adp_type
_atom_site_calc_flag
_atom_site_refinement_flags
_atom_site_occupancy
_atom_site_disorder_assembly
_atom_site_disorder_group
O O1 -0.2604(4) 0.18426(6) 0.5584(2) 0.0358(5) Uani d . 1 . .
O O2 0.3223(3) 0.25847(5) 0.60286(15) 0.0209(4) Uani d . 1 . .
N N1 0.1237(4) 0.20555(6) 0.4218(2) 0.0199(5) Uani d . 1 . .
N N2 0.3012(4) 0.23282(6) 0.3875(2) 0.0210(5) Uani d . 1 . .
C C1 -0.1353(6) 0.11240(9) 0.2812(3) 0.0364(7) Uani d . 1 . .
H H1A -0.0286 0.1087 0.2099 0.044 Uiso calc R 1 . .
C C2 -0.3138(6) 0.08401(9) 0.3013(3) 0.0367(8) Uani d . 1 . .
H H2A -0.3268 0.0614 0.2448 0.044 Uiso calc R 1 . .
C C3 -0.4735(6) 0.08962(9) 0.4065(4) 0.0385(8) Uani d . 1 . .
H H3A -0.5952 0.0706 0.4205 0.046 Uiso calc R 1 . .
C C4 -0.4540(5) 0.12339(9) 0.4918(4) 0.0382(7) Uani d . 1 . .
H H4A -0.5625 0.1268 0.5624 0.046 Uiso calc R 1 . .
C C5 -0.2736(5) 0.15194(8) 0.4721(3) 0.0285(6) Uani d . 1 . .
C C6 -0.1095(5) 0.14680(8) 0.3650(3) 0.0269(6) Uani d . 1 . .
C C7 0.0819(5) 0.17603(8) 0.3390(3) 0.0276(6) Uani d . 1 . .
H H7A 0.1748 0.1732 0.2613 0.033 Uiso calc R 1 . .
C C8 0.3850(4) 0.25968(7) 0.4827(2) 0.0156(5) Uani d . 1 . .
C C9 0.5550(5) 0.29208(8) 0.4303(3) 0.0235(5) Uani d . 1 . .
H H9A 0.6170 0.2834 0.3417 0.028 Uiso calc R 1 . .
C C10 0.4016(5) 0.33029(8) 0.4081(3) 0.0235(5) Uani d . 1 . .
C C11 0.4132(5) 0.36299(8) 0.4983(3) 0.0310(6) Uani d . 1 . .
H H11A 0.5260 0.3628 0.5715 0.037 Uiso calc R 1 . .
C C12 0.2587(5) 0.39598(8) 0.4807(3) 0.0277(6) Uani d . 1 . .
H H12A 0.2735 0.4177 0.5411 0.033 Uiso calc R 1 . .
C C13 0.0842(6) 0.39741(8) 0.3763(3) 0.0277(6) Uani d . 1 . .
C C14 0.0756(8) 0.36506(9) 0.2855(3) 0.0518(11) Uani d . 1 . .
H H14A -0.0389 0.3652 0.2131 0.062 Uiso calc R 1 . .
C C15 0.2335(7) 0.33241(9) 0.2998(3) 0.0438(9) Uani d . 1 . .
H H15A 0.2259 0.3116 0.2354 0.053 Uiso calc R 1 . .
C C16 -0.0929(6) 0.43214(8) 0.3616(3) 0.0319(7) Uani d . 1 . .
H H16A -0.1484 0.4392 0.4522 0.038 Uiso calc R 1 . .
H H16B -0.2334 0.4230 0.3075 0.038 Uiso calc R 1 . .
C C17 0.0063(6) 0.47049(8) 0.2944(3) 0.0331(7) Uani d . 1 . .
H H17A 0.1393 0.4809 0.3537 0.040 Uiso calc R 1 . .
C C18 -0.1918(7) 0.50278(9) 0.2851(3) 0.0435(8) Uani d . 1 . .
H H18A -0.1264 0.5272 0.2472 0.065 Uiso calc R 1 . .
H H18B -0.2499 0.5082 0.3754 0.065 Uiso calc R 1 . .
H H18C -0.3239 0.4933 0.2270 0.065 Uiso calc R 1 . .
C C19 0.1076(7) 0.46188(9) 0.1530(3) 0.0402(8) Uani d . 1 . .
H H19A 0.1558 0.4869 0.1114 0.060 Uiso calc R 1 . .
H H19B -0.0152 0.4491 0.0960 0.060 Uiso calc R 1 . .
H H19C 0.2460 0.4443 0.1628 0.060 Uiso calc R 1 . .
C C20 0.7674(5) 0.29712(9) 0.5318(4) 0.0423(8) Uani d . 1 . .
H H20A 0.8636 0.2729 0.5335 0.063 Uiso calc R 1 . .
H H20B 0.7074 0.3022 0.6218 0.063 Uiso calc R 1 . .
H H20C 0.8658 0.3195 0.5043 0.063 Uiso calc R 1 . .
H H1N2 0.346(6) 0.2342(9) 0.303(3) 0.034(9) Uiso d . 1 . .
H H1O1 -0.127(8) 0.1984(12) 0.539(4) 0.064(13) Uiso d . 1 . .

loop_
_atom_site_aniso_label
_atom_site_aniso_U_11
_atom_site_aniso_U_22
_atom_site_aniso_U_33
_atom_site_aniso_U_12
_atom_site_aniso_U_13
_atom_site_aniso_U_23
O1 0.0260(11) 0.0248(10) 0.0569(14) -0.0014(8) 0.0068(10) -0.0075(9)
O2 0.0300(10) 0.0253(9) 0.0074(7) 0.0012(7) 0.0012(7) -0.0001(7)
N1 0.0248(11) 0.0194(10) 0.0150(9) -0.0027(8) -0.0055(8) 0.0027(8)
N2 0.0329(12) 0.0221(11) 0.0083(9) -0.0060(9) 0.0021(8) 0.0006(8)
C1 0.060(2) 0.0304(15) 0.0184(13) -0.0137(14) -0.0084(13) 0.0022(11)
C2 0.057(2) 0.0258(15) 0.0268(14) -0.0115(13) -0.0136(14) 0.0030(12)
C3 0.0319(16) 0.0256(15) 0.057(2) -0.0059(12) -0.0153(15) 0.0061(14)
C4 0.0206(14) 0.0292(15) 0.065(2) 0.0004(11) -0.0005(14) -0.0014(14)
C5 0.0243(13) 0.0198(13) 0.0409(16) 0.0032(10) -0.0087(12) 0.0015(11)
C6 0.0379(15) 0.0226(13) 0.0192(12) -0.0055(11) -0.0128(11) 0.0059(10)
C7 0.0434(16) 0.0256(14) 0.0134(11) -0.0049(12) -0.0048(11) 0.0025(10)
C8 0.0146(11) 0.0190(11) 0.0132(10) 0.0031(9) -0.0001(8) 0.0004(9)
C9 0.0239(13) 0.0202(12) 0.0272(13) -0.0009(10) 0.0118(10) -0.0033(10)
C10 0.0311(14) 0.0191(12) 0.0212(12) -0.0024(10) 0.0130(10) 0.0016(10)
C11 0.0232(14) 0.0261(14) 0.0435(16) -0.0025(11) -0.0013(12) -0.0117(12)
C12 0.0255(14) 0.0239(13) 0.0339(15) -0.0010(11) 0.0057(11) -0.0101(11)
C13 0.0454(17) 0.0201(13) 0.0181(12) 0.0021(11) 0.0076(11) 0.0042(10)
C14 0.105(3) 0.0295(16) 0.0196(14) 0.0204(18) -0.0219(17) -0.0017(12)
C15 0.095(3) 0.0228(14) 0.0131(12) 0.0159(16) -0.0038(15) -0.0027(11)
C16 0.0447(18) 0.0244(14) 0.0265(14) 0.0061(12) 0.0002(12) 0.0016(11)
C17 0.0498(19) 0.0229(14) 0.0262(14) 0.0030(12) -0.0069(13) 0.0019(11)
C18 0.062(2) 0.0271(15) 0.0413(18) 0.0081(15) -0.0068(16) 0.0036(13)
C19 0.057(2) 0.0328(16) 0.0305(16) 0.0008(14) -0.0011(14) 0.0074(13)
C20 0.0220(14) 0.0266(15) 0.078(2) -0.0012(11) -0.0006(15) -0.0134(15)

loop_
_atom_type_symbol
_atom_type_description
_atom_type_scat_dispersion_real
_atom_type_scat_dispersion_imag
_atom_type_scat_source
C C 0.0033 0.0016 'International Tables Vol C Tables 4.2.6.8 and 6.1.1.4'
H H 0.0000 0.0000 'International Tables Vol C Tables 4.2.6.8 and 6.1.1.4'
N N 0.0061 0.0033 'International Tables Vol C Tables 4.2.6.8 and 6.1.1.4'
O O 0.0106 0.0060 'International Tables Vol C Tables 4.2.6.8 and 6.1.1.4'

loop_
_geom_angle_atom_site_label_1
_geom_angle_atom_site_label_2
_geom_angle_atom_site_label_3
_geom_angle_site_symmetry_1
_geom_angle_site_symmetry_3
_geom_angle
_geom_angle_publ_flag
C5 O1 H1O1 . . 108(3) ?
C7 N1 N2 . . 117.4(2) ?
C8 N2 N1 . . 119.4(2) ?
C8 N2 H1N2 . . 121(2) ?
N1 N2 H1N2 . . 119(2) ?
C2 C1 C6 . . 122.0(3) ?
C2 C1 H1A . . 119.0 ?
C6 C1 H1A . . 119.0 ?
C1 C2 C3 . . 119.1(3) ?
C1 C2 H2A . . 120.4 ?
C3 C2 H2A . . 120.4 ?
C2 C3 C4 . . 120.6(3) ?
C2 C3 H3A . . 119.7 ?
C4 C3 H3A . . 119.7 ?
C5 C4 C3 . . 120.3(3) ?
C5 C4 H4A . . 119.8 ?
C3 C4 H4A . . 119.8 ?
O1 C5 C4 . . 118.3(3) ?
O1 C5 C6 . . 121.9(2) ?
C4 C5 C6 . . 119.8(3) ?
C1 C6 C5 . . 118.1(3) ?
C1 C6 C7 . . 119.8(3) ?
C5 C6 C7 . . 122.1(2) ?
N1 C7 C6 . . 120.8(3) ?
N1 C7 H7A . . 119.6 ?
C6 C7 H7A . . 119.6 ?
O2 C8 N2 . . 122.0(2) ?
O2 C8 C9 . . 122.4(2) ?
N2 C8 C9 . . 115.6(2) ?
C20 C9 C8 . . 109.2(2) ?
C20 C9 C10 . . 114.4(2) ?
C8 C9 C10 . . 106.6(2) ?
C20 C9 H9A . . 108.8 ?
C8 C9 H9A . . 108.8 ?
C10 C9 H9A . . 108.8 ?
C15 C10 C11 . . 117.3(3) ?
C15 C10 C9 . . 120.2(2) ?
C11 C10 C9 . . 122.4(2) ?
C12 C11 C10 . . 120.9(3) ?
C12 C11 H11A . . 119.5 ?
C10 C11 H11A . . 119.5 ?
C13 C12 C11 . . 121.9(3) ?
C13 C12 H12A . . 119.1 ?
C11 C12 H12A . . 119.1 ?
C12 C13 C14 . . 117.0(3) ?
C12 C13 C16 . . 122.0(2) ?
C14 C13 C16 . . 121.0(3) ?
C13 C14 C15 . . 121.6(3) ?
C13 C14 H14A . . 119.2 ?
C15 C14 H14A . . 119.2 ?
C10 C15 C14 . . 121.2(3) ?
C10 C15 H15A . . 119.4 ?
C14 C15 H15A . . 119.4 ?
C13 C16 C17 . . 115.5(3) ?
C13 C16 H16A . . 108.4 ?
C17 C16 H16A . . 108.4 ?
C13 C16 H16B . . 108.4 ?
C17 C16 H16B . . 108.4 ?
H16A C16 H16B . . 107.5 ?
C18 C17 C19 . . 110.9(2) ?
C18 C17 C16 . . 109.8(3) ?
C19 C17 C16 . . 112.0(2) ?
C18 C17 H17A . . 108.0 ?
C19 C17 H17A . . 108.0 ?
C16 C17 H17A . . 108.0 ?
C17 C18 H18A . . 109.5 ?
C17 C18 H18B . . 109.5 ?
H18A C18 H18B . . 109.5 ?
C17 C18 H18C . . 109.5 ?
H18A C18 H18C . . 109.5 ?
H18B C18 H18C . . 109.5 ?
C17 C19 H19A . . 109.5 ?
C17 C19 H19B . . 109.5 ?
H19A C19 H19B . . 109.5 ?
C17 C19 H19C . . 109.5 ?
H19A C19 H19C . . 109.5 ?
H19B C19 H19C . . 109.5 ?
C9 C20 H20A . . 109.5 ?
C9 C20 H20B . . 109.5 ?
H20A C20 H20B . . 109.5 ?
C9 C20 H20C . . 109.5 ?
H20A C20 H20C . . 109.5 ?
H20B C20 H20C . . 109.5 ?

loop_
_geom_bond_atom_site_label_1
_geom_bond_atom_site_label_2
_geom_bond_site_symmetry_2
_geom_bond_distance
_geom_bond_publ_flag
O1 C5 . 1.359(3) ?
O1 H1O1 . 0.89(4) ?
O2 C8 . 1.229(3) ?
N1 C7 . 1.281(3) ?
N1 N2 . 1.377(3) ?
N2 C8 . 1.354(3) ?
N2 H1N2 . 0.86(3) ?
C1 C2 . 1.376(4) ?
C1 C6 . 1.403(4) ?
C1 H1A . 0.9300 ?
C2 C3 . 1.382(5) ?
C2 H2A . 0.9300 ?
C3 C4 . 1.392(4) ?
C3 H3A . 0.9300 ?
C4 C5 . 1.387(4) ?
C4 H4A . 0.9300 ?
C5 C6 . 1.409(4) ?
C6 C7 . 1.456(4) ?
C7 H7A . 0.9300 ?
C8 C9 . 1.519(3) ?
C9 C20 . 1.516(4) ?
C9 C10 . 1.530(4) ?
C9 H9A . 0.9800 ?
C10 C15 . 1.382(4) ?
C10 C11 . 1.392(4) ?
C11 C12 . 1.389(4) ?
C11 H11A . 0.9300 ?
C12 C13 . 1.377(4) ?
C12 H12A . 0.9300 ?
C13 C14 . 1.386(4) ?
C13 C16 . 1.509(4) ?
C14 C15 . 1.389(4) ?
C14 H14A . 0.9300 ?
C15 H15A . 0.9300 ?
C16 C17 . 1.533(4) ?
C16 H16A . 0.9700 ?
C16 H16B . 0.9700 ?
C17 C18 . 1.526(4) ?
C17 C19 . 1.526(4) ?
C17 H17A . 0.9800 ?
C18 H18A . 0.9600 ?
C18 H18B . 0.9600 ?
C18 H18C . 0.9600 ?
C19 H19A . 0.9600 ?
C19 H19B . 0.9600 ?
C19 H19C . 0.9600 ?
C20 H20A . 0.9600 ?
C20 H20B . 0.9600 ?
C20 H20C . 0.9600 ?

loop_
_geom_hbond_atom_site_label_D
_geom_hbond_atom_site_label_H
_geom_hbond_atom_site_label_A
_geom_hbond_site_symmetry_A
_geom_hbond_distance_DH
_geom_hbond_distance_HA
_geom_hbond_distance_DA
_geom_hbond_angle_DHA
_geom_hbond_publ_flag
N2 H1N2 O2 4_565 0.87(3) 1.96(3) 2.790(2) 159(3) yes
O1 H1O1 N1 . 0.90(4) 1.83(4) 2.626(3) 147(4) yes
C14 H14A O1 4_565 0.93 2.51 3.272(4) 139 yes
C20 H20C Cg1 1_655 0.96 2.80 3.722(3) 161 yes

loop_
_geom_torsion_atom_site_label_1
_geom_torsion_atom_site_label_2
_geom_torsion_atom_site_label_3
_geom_torsion_atom_site_label_4
_geom_torsion_site_symmetry_1
_geom_torsion_site_symmetry_2
_geom_torsion_site_symmetry_3
_geom_torsion_site_symmetry_4
_geom_torsion
_geom_torsion_publ_flag
C7 N1 N2 C8 . . . . -167.2(2) ?
C6 C1 C2 C3 . . . . 0.4(4) ?
C1 C2 C3 C4 . . . . -0.3(4) ?
C2 C3 C4 C5 . . . . 0.0(4) ?
C3 C4 C5 O1 . . . . -179.5(3) ?
C3 C4 C5 C6 . . . . 0.1(4) ?
C2 C1 C6 C5 . . . . -0.2(4) ?
C2 C1 C6 C7 . . . . -179.7(3) ?
O1 C5 C6 C1 . . . . 179.6(2) ?
C4 C5 C6 C1 . . . . 0.0(4) ?
O1 C5 C6 C7 . . . . -0.9(4) ?
C4 C5 C6 C7 . . . . 179.4(3) ?
N2 N1 C7 C6 . . . . -177.5(2) ?
C1 C6 C7 N1 . . . . -173.3(2) ?
C5 C6 C7 N1 . . . . 7.3(4) ?
N1 N2 C8 O2 . . . . 6.1(3) ?
N1 N2 C8 C9 . . . . -172.1(2) ?
O2 C8 C9 C20 . . . . 45.5(3) ?
N2 C8 C9 C20 . . . . -136.3(2) ?
O2 C8 C9 C10 . . . . -78.5(3) ?
N2 C8 C9 C10 . . . . 99.7(2) ?
C20 C9 C10 C15 . . . . 167.3(3) ?
C8 C9 C10 C15 . . . . -71.9(3) ?
C20 C9 C10 C11 . . . . -16.6(4) ?
C8 C9 C10 C11 . . . . 104.2(3) ?
C15 C10 C11 C12 . . . . 1.0(4) ?
C9 C10 C11 C12 . . . . -175.2(3) ?
C10 C11 C12 C13 . . . . 1.7(4) ?
C11 C12 C13 C14 . . . . -2.5(5) ?
C11 C12 C13 C16 . . . . 176.6(3) ?
C12 C13 C14 C15 . . . . 0.7(5) ?
C16 C13 C14 C15 . . . . -178.4(3) ?
C11 C10 C15 C14 . . . . -2.8(5) ?
C9 C10 C15 C14 . . . . 173.5(3) ?
C13 C14 C15 C10 . . . . 2.0(6) ?
C12 C13 C16 C17 . . . . 79.8(3) ?
C14 C13 C16 C17 . . . . -101.1(3) ?
C13 C16 C17 C18 . . . . 179.5(2) ?
C13 C16 C17 C19 . . . . 55.8(3) ?

loop_
_cod_related_entry_id
_cod_related_entry_database
_cod_related_entry_code
1 ChemSpider 21511046
